data_7054032
loop_
_publ_author_name
'Liu, Mengran'
'Ptaszek, Marcin'
'Mass, Olga'
'Minkler, Daniel F.'
'Sommer, Roger D.'
'Bhaumik, Jayeeta'
'Lindsey, Jonathan S.'

_publ_section_title
;
 Regioselective \b-pyrrolic electrophilic substitution of
 hydrodipyrrin--dialkylboron complexes facilitates access to synthetic
 models for chlorophyll f
;
_journal_issue 4
_journal_name_full 'New Journal of Chemistry'
_journal_page_first 1717
_journal_paper_doi 10.1039/c3nj01508d
_journal_volume 38
_journal_year 2014
_chemical_formula_moiety 'C20 H35 B N2 '
_chemical_formula_sum 'C20 H35 B N2'
_chemical_formula_weight 314.32
_chemical_name_systematic ?
_space_group_crystal_system monoclinic
_space_group_IT_number 14
_space_group_name_Hall '-P 2yn'
_space_group_name_H-M_alt 'P 1 21/n 1'
_symmetry_space_group_name_Hall '-P 2yn'
_symmetry_space_group_name_H-M 'P 1 21/n 1'
_cell_angle_alpha 90.0
_cell_angle_beta 110.7227(8)
_cell_angle_gamma 90.0
_cell_formula_units_Z 4
_cell_length_a 15.8194(3)
_cell_length_b 7.93900(10)
_cell_length_c 16.6596(3)
_cell_measurement_reflns_used 9052
_cell_measurement_temperature 110
_cell_measurement_theta_max 22.191
_cell_measurement_theta_min 2.208
_cell_volume 1956.92(6)
_computing_cell_refinement Apex2
_computing_data_collection Apex2
_computing_data_reduction SAINT+
_computing_molecular_graphics
;
O. V. Dolomanov, L. J. Bourhis, R. J. Gildea, J. A. K. Howard and H. Puschmann,
OLEX2: a complete structure solution, refinement and analysis program.
J. Appl. Cryst. (2009). 42, 339-341.
;
_computing_structure_refinement 'NRCVAX LSTSQ'
_computing_structure_solution SIR92
_diffrn_ambient_temperature 110.0
_diffrn_measured_fraction_theta_full 1.00
_diffrn_measured_fraction_theta_max 1.00
_diffrn_measurement_device 'Bruker-Nonius X8 Apex2'
_diffrn_measurement_method 'phi scans'
_diffrn_radiation_monochromator graphite
_diffrn_radiation_type 'Molybdenum K\a'
_diffrn_radiation_wavelength .71073
_diffrn_reflns_av_R_equivalents .031
_diffrn_reflns_limit_h_max 18
_diffrn_reflns_limit_h_min -19
_diffrn_reflns_limit_k_max 10
_diffrn_reflns_limit_k_min 0
_diffrn_reflns_limit_l_max 21
_diffrn_reflns_limit_l_min 0
_diffrn_reflns_number 110726
_diffrn_reflns_theta_full 26.66
_diffrn_reflns_theta_max 26.66
_diffrn_reflns_theta_min 2.00
_diffrn_source 'xray tube'
_diffrn_standards_decay_% 0
_diffrn_standards_interval_count 0
_diffrn_standards_interval_time 0
_diffrn_standards_number 0
_exptl_absorpt_coefficient_mu .06
_exptl_absorpt_correction_T_max 1
_exptl_absorpt_correction_T_min 0.922504
_exptl_absorpt_correction_type multi-scan
_exptl_absorpt_process_details
;
SADABS v.2.10 (Bruker,2003) was used for absorption correction.
R(int) was 0.0410 before and 0.0352 after correction.
The Ratio of minimum to maximum transmission is 0.9225.
The \l/2 correction factor is 0.0015.
;
_exptl_crystal_colour 'pale greenish yellow'
_exptl_crystal_density_diffrn 1.067
_exptl_crystal_description 'thick plate'
_exptl_crystal_F_000 696.32
_exptl_crystal_size_max 0.32
_exptl_crystal_size_mid 0.2
_exptl_crystal_size_min 0.09
_refine_diff_density_max .47
_refine_diff_density_min -.24
_refine_ls_extinction_coef 0.5(4)
_refine_ls_extinction_method Larson
_refine_ls_goodness_of_fit_obs 2.80
_refine_ls_hydrogen_treatment refall
_refine_ls_matrix_type full
_refine_ls_number_parameters 349
_refine_ls_number_reflns 2991
_refine_ls_R_factor_all .074
_refine_ls_R_factor_obs .052
_refine_ls_shift/esd_max .000
_refine_ls_structure_factor_coef F
_refine_ls_weighting_details '1/(\s^2^(F)+ .0005F^2^) '
_refine_ls_weighting_scheme sigma
_refine_ls_wR_factor_all .157
_refine_ls_wR_factor_obs .079
_reflns_number_observed 2997
_reflns_number_total 4114
_reflns_observed_criterion 'Inet > 2.5\s(Inet)'
_cod_data_source_file c3nj01508d2.cif
_cod_data_source_block I
_cod_original_formula_sum 'C20 H35 B N2 '
_cod_database_code 7054032

loop_
_space_group_symop_id
_space_group_symop_operation_xyz
1 x,y,z
2 -x,-y,-z
3 1/2-x,1/2+y,1/2-z
4 1/2+x,1/2-y,1/2+z

loop_
_atom_site_label
_atom_site_fract_x
_atom_site_fract_y
_atom_site_fract_z
_atom_site_U_iso_or_equiv
_atom_site_adp_type
_atom_site_type_symbol
B1 .58015(14) .2350(3) .88649(13) .0269(12) Uani B
N1 .55036(9) .09394(19) .81041(9) .0237(9) Uani N
N2 .62672(10) .37833(19) .85210(10) .0274(9) Uani N
C1 .51326(11) -.0512(2) .81021(11) .0237(10) Uani C
C2 .50303(15) -.1530(3) .73188(12) .0276(11) Uani C
C3 .51597(12) -.0237(2) .66852(11) .0282(11) Uani C
C4 .57472(14) .1092(2) .73102(12) .0300(12) Uani C
C5 .56833(15) .2876(3) .70084(13) .0355(13) Uani C
C6 .62607(12) .4005(2) .77034(12) .0287(11) Uani C
C7 .67818(13) .5383(3) .76754(15) .0355(14) Uani C
C8 .71168(14) .6048(3) .85127(15) .0409(14) Uani C
C9 .67986(14) .5053(3) .90123(15) .0384(13) Uani C
C10 .48578(17) -.1219(3) .87942(14) .0348(13) Uani C
C11 .42341(14) .0430(3) .61177(14) .0349(13) Uani C
C12 .56692(15) -.0931(3) .61349(14) .0319(12) Uani C
C13 .49148(13) .3087(3) .90064(12) .0291(11) Uani C
C14 .42031(13) .3907(3) .82375(12) .0261(11) Uani C
C15 .33861(13) .4608(3) .84035(13) .0312(12) Uani C
C16 .26950(16) .5412(4) .76203(17) .0441(15) Uani C
C17 .65449(13) .1528(3) .97109(12) .0285(12) Uani C
C18 .73988(13) .0859(3) .96017(13) .0287(11) Uani C
C19 .80918(13) .0122(3) 1.04105(13) .0312(12) Uani C
C20 .89557(15) -.0429(3) 1.02869(15) .0369(13) Uani C
H2a .5479(14) -.239(3) .7492(12) .039(6) Uiso H
H2b .4449(15) -.211(3) .7127(12) .037(5) Uiso H
H4 .6484(14) .069(3) .7516(12) .038(5) Uiso H
H5a .497(2) .318(4) .6807(16) .078(8) Uiso H
H5b .5906(12) .300(3) .6502(12) .034(5) Uiso H
H7 .6889(13) .571(3) .7167(13) .037(6) Uiso H
H8 .7493(13) .705(3) .8722(12) .038(5) Uiso H
H9 .6881(14) .515(3) .9643(15) .047(6) Uiso H
H10a .4967(15) -.046(3) .9276(15) .052(7) Uiso H
H10b .422(2) -.162(4) .8576(17) .085(9) Uiso H
H10c .5227(16) -.217(4) .9025(15) .061(8) Uiso H
H11a .3912(13) .088(2) .6455(12) .031(5) Uiso H
H11b .4287(12) .129(3) .5697(12) .030(5) Uiso H
H11c .3808(15) -.049(3) .5731(13) .044(6) Uiso H
H12a .6285(17) -.137(3) .6469(14) .047(6) Uiso H
H12b .5287(13) -.181(3) .5714(13) .041(6) Uiso H
H12c .5783(12) -.003(3) .5770(12) .029(5) Uiso H
H13a .5099(13) .397(3) .9449(13) .037(5) Uiso H
H13b .4616(12) .219(3) .9228(12) .032(5) Uiso H
H14a .4438(12) .489(3) .7991(11) .032(5) Uiso H
H14b .3968(13) .314(3) .7746(13) .037(5) Uiso H
H15a .3586(12) .542(2) .8854(12) .024(5) Uiso H
H15b .3106(11) .367(2) .8655(10) .017(4) Uiso H
H16a .2169(14) .589(3) .7724(12) .035(5) Uiso H
H16b .3023(15) .644(3) .7449(14) .053(7) Uiso H
H16c .2463(15) .465(3) .7155(15) .047(7) Uiso H
H17a .6243(12) .059(3) .9925(12) .032(5) Uiso H
H17b .6701(13) .231(3) 1.0184(14) .035(5) Uiso H
H18a .7257(13) .009(3) .9177(13) .033(5) Uiso H
H18b .7709(11) .184(3) .9375(10) .025(5) Uiso H
H19a .8245(14) .091(3) 1.0880(13) .036(6) Uiso H
H19b .7839(12) -.096(3) 1.0617(11) .032(5) Uiso H
H20a .9387(13) -.087(3) 1.0859(13) .034(5) Uiso H
H20b .8850(14) -.141(3) .9866(14) .050(6) Uiso H
H20c .9220(18) .047(4) 1.0061(16) .070(8) Uiso H

loop_
_atom_site_aniso_label
_atom_site_aniso_U_11
_atom_site_aniso_U_22
_atom_site_aniso_U_33
_atom_site_aniso_U_12
_atom_site_aniso_U_13
_atom_site_aniso_U_23
_atom_site_aniso_type_symbol
B1 .0308(12) .0258(13) .0250(12) .0012(10) .0110(10) -.0055(10) B
N1 .0277(8) .0240(9) .0213(8) .0018(7) .0108(7) .0016(7) N
N2 .0260(9) .0224(9) .0328(9) .0019(7) .0093(7) -.0043(7) N
C1 .0227(10) .0259(11) .0232(10) .0030(8) .0088(8) .0017(8) C
C2 .0288(12) .0274(11) .0270(11) -.0043(10) .0106(9) -.0038(9) C
C3 .0364(11) .0269(11) .0232(10) -.0029(9) .0127(9) -.0032(8) C
C4 .0370(12) .0305(12) .0251(10) -.0039(9) .0142(9) -.0015(9) C
C5 .0465(14) .0335(13) .0330(12) -.0086(10) .0221(11) .0008(10) C
C6 .0265(10) .0256(11) .0356(12) .0029(8) .0131(9) .0020(9) C
C7 .0336(12) .0242(11) .0517(15) .0020(9) .0191(11) .0031(10) C
C8 .0315(12) .0259(12) .0640(16) -.0046(10) .0154(11) -.0069(12) C
C9 .0374(12) .0315(13) .0422(14) .0039(10) .0089(11) -.0079(10) C
C10 .0441(14) .0365(14) .0290(12) -.0076(12) .0194(10) -.0028(11) C
C11 .0407(13) .0380(14) .0308(12) .0010(11) .0184(11) -.0022(11) C
C12 .0323(13) .0348(13) .0304(11) -.0069(10) .0133(10) -.0046(11) C
C13 .0326(11) .0290(12) .0262(11) .0007(9) .0111(9) -.0053(10) C
C14 .0276(11) .0247(11) .0285(11) .0013(8) .0132(9) -.0030(9) C
C15 .0301(11) .0295(12) .0361(12) .0042(9) .0142(10) -.0017(11) C
C16 .0344(13) .0492(16) .0531(16) .0138(12) .0210(12) .0069(13) C
C17 .0307(11) .0323(12) .0232(11) .0009(9) .0106(9) -.0047(10) C
C18 .0301(12) .0305(12) .0258(11) .0030(9) .0104(9) -.0028(10) C
C19 .0322(12) .0308(12) .0290(12) .0028(9) .0086(9) .0026(10) C
C20 .0325(12) .0378(14) .0369(14) .0091(10) .0081(11) .0031(12) C

loop_
_atom_type_symbol
_atom_type_scat_dispersion_real
_atom_type_scat_dispersion_imag
_atom_type_scat_source
C .003 .002 'International Tables Vol. IV Table 2.2B'
H .000 .000 'International Tables Vol. IV Table 2.2B'
B .001 .001 'International Tables Vol. IV Table 2.2B'
N .006 .003 'International Tables Vol. IV Table 2.2B'

loop_
_geom_angle_atom_site_label_1
_geom_angle_atom_site_label_2
_geom_angle_atom_site_label_3
_geom_angle
N1 B1 N2 104.95(14)
N1 B1 C13 109.62(15)
N1 B1 C17 108.71(15)
N2 B1 C13 109.57(16)
N2 B1 C17 108.65(15)
C13 B1 C17 114.87(15)
B1 N1 C1 128.32(15)
B1 N1 C4 122.24(14)
C1 N1 C4 109.03(14)
B1 N2 C6 128.06(15)
B1 N2 C9 125.37(16)
C6 N2 C9 106.53(17)
N1 C1 C2 113.15(15)
N1 C1 C10 126.48(17)
C2 C1 C10 120.31(17)
C1 C2 C3 103.81(16)
C1 C2 H2a 106.5(12)
C1 C2 H2b 109.8(12)
C3 C2 H2a 114.9(12)
C3 C2 H2b 115.4(11)
H2a C2 H2b 106.1(16)
C2 C3 C4 100.85(14)
C2 C3 C11 108.96(17)
C2 C3 C12 113.53(17)
C4 C3 C11 113.39(17)
C4 C3 C12 109.48(16)
C11 C3 C12 110.39(16)
N1 C4 C3 104.93(15)
N1 C4 C5 111.30(16)
N1 C4 H4 105.4(9)
C3 C4 C5 117.94(16)
C3 C4 H4 108.5(10)
C5 C4 H4 108.1(10)
C4 C5 C6 110.97(17)
C4 C5 H5a 104.6(15)
C4 C5 H5b 111.3(11)
C6 C5 H5a 113.1(14)
C6 C5 H5b 106.7(10)
H5a C5 H5b 110.3(17)
N2 C6 C5 118.77(16)
N2 C6 C7 109.93(17)
C5 C6 C7 131.16(19)
C6 C7 C8 106.47(20)
C6 C7 H7 122.8(12)
C8 C7 H7 130.7(12)
C7 C8 C9 107.23(19)
C7 C8 H8 128.6(11)
C9 C8 H8 124.1(11)
N2 C9 C8 109.83(20)
N2 C9 H9 120.0(12)
C8 C9 H9 130.1(12)
C1 C10 H10a 113.1(14)
C1 C10 H10b 112.3(15)
C1 C10 H10c 108.0(14)
H10a C10 H10b 111(2)
H10a C10 H10c 105.0(19)
H10b C10 H10c 106(2)
C3 C11 H11a 111.1(11)
C3 C11 H11b 111.6(10)
C3 C11 H11c 114.1(11)
H11a C11 H11b 110.5(16)
H11a C11 H11c 105.4(16)
H11b C11 H11c 103.8(15)
C3 C12 H12a 114.2(12)
C3 C12 H12b 110.5(11)
C3 C12 H12c 110.9(11)
H12a C12 H12b 111.7(16)
H12a C12 H12c 103.8(16)
H12b C12 H12c 105.2(15)
B1 C13 C14 117.09(16)
B1 C13 H13a 109.0(11)
B1 C13 H13b 110.1(10)
C14 C13 H13a 105.1(11)
C14 C13 H13b 108.2(10)
H13a C13 H13b 106.7(15)
C13 C14 C15 115.30(16)
C13 C14 H14a 113.8(10)
C13 C14 H14b 112.8(11)
C15 C14 H14a 104.3(11)
C15 C14 H14b 106.4(11)
H14a C14 H14b 103.0(15)
C14 C15 C16 113.49(18)
C14 C15 H15a 108.9(11)
C14 C15 H15b 109.2(9)
C16 C15 H15a 109.1(11)
C16 C15 H15b 111.8(9)
H15a C15 H15b 103.8(14)
C15 C16 H16a 114.1(11)
C15 C16 H16b 106.5(12)
C15 C16 H16c 112.9(14)
H16a C16 H16b 106.0(17)
H16a C16 H16c 106.4(17)
H16b C16 H16c 110.8(18)
B1 C17 C18 116.03(16)
B1 C17 H17a 108.3(10)
B1 C17 H17b 110.2(11)
C18 C17 H17a 109.6(10)
C18 C17 H17b 110.0(11)
H17a C17 H17b 101.8(15)
C17 C18 C19 114.86(17)
C17 C18 H18a 110.2(12)
C17 C18 H18b 109.2(9)
C19 C18 H18a 109.6(12)
C19 C18 H18b 108.6(9)
H18a C18 H18b 103.8(15)
C18 C19 C20 113.09(17)
C18 C19 H19a 111.5(12)
C18 C19 H19b 111.3(10)
C20 C19 H19a 108.5(12)
C20 C19 H19b 105.9(10)
H19a C19 H19b 106.2(15)
C19 C20 H20a 108.0(11)
C19 C20 H20b 112.2(12)
C19 C20 H20c 111.8(15)
H20a C20 H20b 106.1(16)
H20a C20 H20c 112.2(19)
H20b C20 H20c 106.5(19)

loop_
_geom_bond_atom_site_label_1
_geom_bond_atom_site_label_2
_geom_bond_distance
B1 N1 1.631(3)
B1 N2 1.570(3)
B1 C13 1.612(3)
B1 C17 1.619(3)
N1 C1 1.293(2)
N1 C4 1.508(2)
N2 C6 1.370(2)
N2 C9 1.380(3)
C1 C2 1.494(3)
C1 C10 1.479(3)
C2 C3 1.537(3)
C2 H2a .95(2)
C2 H2b .98(2)
C3 C4 1.541(3)
C3 C11 1.529(3)
C3 C12 1.522(3)
C4 C5 1.495(3)
C4 H4 1.14(2)
C5 C6 1.493(3)
C5 H5a 1.09(3)
C5 H5b 1.03(2)
C6 C7 1.381(3)
C7 C8 1.408(3)
C7 H7 .96(2)
C8 C9 1.366(3)
C8 H8 .98(2)
C9 H9 1.02(2)
C10 H10a .97(3)
C10 H10b 1.00(3)
C10 H10c .95(3)
C11 H11a .95(2)
C11 H11b 1.00(2)
C11 H11c 1.04(2)
C12 H12a 1.00(3)
C12 H12b 1.02(2)
C12 H12c 1.00(2)
C13 C14 1.520(3)
C13 H13a .98(2)
C13 H13b 1.00(2)
C14 C15 1.520(3)
C14 H14a 1.01(2)
C14 H14b .98(2)
C15 C16 1.515(3)
C15 H15a .96(2)
C15 H15b 1.026(19)
C16 H16a .98(2)
C16 H16b 1.06(3)
C16 H16c .95(3)
C17 C18 1.521(3)
C17 H17a 1.01(2)
C17 H17b .97(2)
C18 C19 1.521(3)
C18 H18a .90(2)
C18 H18b 1.06(2)
C19 C20 1.517(3)
C19 H19a .96(2)
C19 H19b 1.05(2)
C20 H20a 1.02(2)
C20 H20b 1.02(3)
C20 H20c .97(3)
